data_7110937
loop_
_publ_author_name
'Beckwith, Rohan E. J.'
'Blake, Alexander J.'
'Simpkins, Nigel S.'
'Wilson, Claire'
'Gravestock, Michael B.'

_publ_section_title
;
 Nucleophilic addition reactions of bridged triene \h6-chromiumtricarbonyl
 complexes
;
_journal_issue 13
_journal_name_full 'Chemical Communications'
_journal_page_first 1097
_journal_paper_doi 10.1039/b002256j
_journal_year 2000
_chemical_formula_moiety 'C17 H29 N Si2'
_chemical_formula_sum 'C17 H29 N Si2'
_chemical_formula_weight 303.59
_chemical_name_systematic
; 
 ? 
;
_space_group_IT_number 14
_symmetry_cell_setting monoclinic
_symmetry_space_group_name_Hall '-P 2ybc'
_symmetry_space_group_name_H-M 'P 1 21/c 1'
_atom_sites_solution_hydrogens "H3,H4,H3',H4' located from delta-F; others placed geometrically"
_atom_sites_solution_primary direct
_audit_creation_method SHELXL-97
_cell_angle_alpha 90.00
_cell_angle_beta 103.657(4)
_cell_angle_gamma 90.00
_cell_formula_units_Z 8
_cell_length_a 11.370(2)
_cell_length_b 16.982(4)
_cell_length_c 19.115(4)
_cell_measurement_reflns_used 4658
_cell_measurement_temperature 150(2)
_cell_measurement_theta_max 28.0
_cell_measurement_theta_min 2.50
_cell_volume 3586.5(13)
_computing_cell_refinement SMART
_computing_data_collection 'SMART version 5.054 (Bruker, 1998)'
_computing_data_reduction 'SAINT version 6.01 (Bruker, 1999)'
_computing_molecular_graphics 'SHELXTL/PC version 5.1 (Bruker, 1997)'
_computing_publication_material 'SHELXL-97; PLATON (Spek, 1999)'
_computing_structure_refinement 'SHELXL-97 (Sheldrick, 1997)'
_computing_structure_solution 'SHELXS-97 (Sheldrick, 1990)'
_diffrn_ambient_temperature 150(2)
_diffrn_measured_fraction_theta_full 0.980
_diffrn_measured_fraction_theta_max 0.890
_diffrn_measurement_device_type 'Bruker SMART CCD area detector'
_diffrn_measurement_method omega
_diffrn_radiation_monochromator graphite
_diffrn_radiation_source 'fine-focus sealed tube'
_diffrn_radiation_type MoK\a
_diffrn_radiation_wavelength 0.71073
_diffrn_reflns_av_R_equivalents 0.073
_diffrn_reflns_av_sigmaI/netI 0.081
_diffrn_reflns_limit_h_max 14
_diffrn_reflns_limit_h_min -14
_diffrn_reflns_limit_k_max 21
_diffrn_reflns_limit_k_min -22
_diffrn_reflns_limit_l_max 22
_diffrn_reflns_limit_l_min -24
_diffrn_reflns_number 26517
_diffrn_reflns_theta_full 27.50
_diffrn_reflns_theta_max 28.91
_diffrn_reflns_theta_min 1.62
_diffrn_standards_decay_% none
_exptl_absorpt_coefficient_mu 0.190
_exptl_absorpt_correction_T_max 0.970
_exptl_absorpt_correction_T_min 0.753
_exptl_absorpt_correction_type multi-scan
_exptl_absorpt_process_details 'SADABS (Sheldrick, 1996)'
_exptl_crystal_colour colourless
_exptl_crystal_density_diffrn 1.125
_exptl_crystal_density_meas ?
_exptl_crystal_density_method 'not measured'
_exptl_crystal_description column
_exptl_crystal_F_000 1328
_exptl_crystal_size_max 0.54
_exptl_crystal_size_mid 0.21
_exptl_crystal_size_min 0.16
_refine_diff_density_max 0.47
_refine_diff_density_min -0.34
_refine_diff_density_rms 0.07
_refine_ls_extinction_method none
_refine_ls_goodness_of_fit_ref 0.912
_refine_ls_hydrogen_treatment "H3,H4,H3',H4' refined with C-H restrained; others riding"
_refine_ls_matrix_type full
_refine_ls_number_parameters 373
_refine_ls_number_reflns 8422
_refine_ls_number_restraints 166
_refine_ls_restrained_S_all 0.904
_refine_ls_R_factor_all 0.0993
_refine_ls_R_factor_gt 0.0484
_refine_ls_shift/su_max 0.001
_refine_ls_shift/su_mean 0.000
_refine_ls_structure_factor_coef Fsqd
_refine_ls_weighting_details 'calc w=1/[\s^2^(Fo^2^)+(0.0613P)^2^] where P=(Fo^2^+2Fc^2^)/3'
_refine_ls_weighting_scheme calc
_refine_ls_wR_factor_gt 0.107
_refine_ls_wR_factor_ref 0.125
_reflns_number_gt 4937
_reflns_number_total 8422
_reflns_threshold_expression >2sigma(I)
_cod_data_source_file b002256jsup1.cif
_cod_data_source_block (3)
_cod_depositor_comments
;
The following automatic conversions were performed:
'_atom_site_symetry_multiplicity' tag replaced with
'_atom_site_symmetry_multiplicity'.

Automatic conversion script
Id: cif_correct_tags 1440 2010-10-19 06:21:57Z saulius 

The following automatic conversions were performed:

'_exptl_absorpt_correction_type' value 'multiscan' changed to
'multi-scan' according to
/home/saulius/struct/CIF-dictionaries/cif_core.dic dictionary named
'cif_core.dic' version 2.4.2 from 2011-04-26.

Automatic conversion script
Id: cif_fix_values 1891 2012-01-12 08:04:46Z andrius 

The following automatic conversions were performed:

'_exptl_crystal_density_meas' value 'not measured' was changed to '?'
- the value is perceived as not measured.

Automatic conversion script
Id: cif_fix_values 3008 2015-01-20 13:52:24Z robertas 
;
_cod_original_cell_volume 3587(2)
_cod_original_sg_symbol_H-M P2(1)/c
_cod_database_code 7110937

loop_
_symmetry_equiv_pos_as_xyz
'x, y, z'
'-x, y+1/2, -z+1/2'
'-x, -y, -z'
'x, -y-1/2, z-1/2'

loop_
_atom_site_label
_atom_site_type_symbol
_atom_site_fract_x
_atom_site_fract_y
_atom_site_fract_z
_atom_site_U_iso_or_equiv
_atom_site_adp_type
_atom_site_occupancy
_atom_site_symmetry_multiplicity
_atom_site_calc_flag
_atom_site_refinement_flags
C1 C 0.4460(2) 0.34436(13) 0.20478(11) 0.0217(5) Uani 1 1 d DU
H1 H 0.5049 0.3890 0.2152 0.026 Uiso 1 1 calc R
C2 C 0.3419(2) 0.36498(14) 0.14194(12) 0.0279(6) Uani 1 1 d DU
H2A H 0.3041 0.4136 0.1550 0.034 Uiso 1 1 calc R
H2B H 0.3772 0.3784 0.1008 0.034 Uiso 1 1 calc R
C3 C 0.2464(2) 0.30909(14) 0.11636(12) 0.0276(6) Uani 1 1 d DU
H3 H 0.1796(16) 0.3341(13) 0.0828(10) 0.033 Uiso 1 1 d D
C4 C 0.2359(3) 0.23132(15) 0.13216(16) 0.0392(7) Uani 1 1 d DU
H4 H 0.1623(16) 0.2072(15) 0.1044(12) 0.047 Uiso 1 1 d D
C5 C 0.3313(2) 0.17216(12) 0.16438(11) 0.0191(5) Uani 1 1 d DU
H5 H 0.2921 0.1328 0.1904 0.023 Uiso 1 1 calc R
C6 C 0.4427(2) 0.20378(12) 0.21912(11) 0.0189(5) Uani 1 1 d DU
H6 H 0.4996 0.1595 0.2376 0.023 Uiso 1 1 calc R
C7 C 0.4041(2) 0.24412(12) 0.28242(11) 0.0181(5) Uani 1 1 d DU
Si2 Si 0.36363(6) 0.17949(4) 0.35327(3) 0.02209(16) Uani 1 1 d DU
C8 C 0.4027(2) 0.32286(12) 0.27314(11) 0.0190(5) Uani 1 1 d DU
Si1 Si 0.34984(6) 0.40414(4) 0.32525(3) 0.02228(16) Uani 1 1 d DU
C9 C 0.5101(2) 0.26922(13) 0.19033(12) 0.0235(5) Uani 1 1 d DU
H9A H 0.5041 0.2624 0.1382 0.028 Uiso 1 1 calc R
H9B H 0.5966 0.2702 0.2160 0.028 Uiso 1 1 calc R
C10 C 0.3304(3) 0.49680(14) 0.27123(14) 0.0403(7) Uani 1 1 d DU
H10A H 0.3030 0.5390 0.2985 0.060 Uiso 1 1 calc R
H10B H 0.2702 0.4884 0.2259 0.060 Uiso 1 1 calc R
H10C H 0.4079 0.5116 0.2609 0.060 Uiso 1 1 calc R
C11 C 0.4643(2) 0.42597(14) 0.40987(13) 0.0319(6) Uani 1 1 d DU
H11A H 0.4345 0.4683 0.4359 0.048 Uiso 1 1 calc R
H11B H 0.5401 0.4425 0.3983 0.048 Uiso 1 1 calc R
H11C H 0.4788 0.3786 0.4400 0.048 Uiso 1 1 calc R
C12 C 0.1993(2) 0.38041(15) 0.34249(14) 0.0330(6) Uani 1 1 d DU
H12A H 0.1738 0.4234 0.3698 0.050 Uiso 1 1 calc R
H12B H 0.2050 0.3315 0.3702 0.050 Uiso 1 1 calc R
H12C H 0.1399 0.3739 0.2965 0.050 Uiso 1 1 calc R
C13 C 0.3939(3) 0.22516(15) 0.44456(12) 0.0368(7) Uani 1 1 d DU
H13A H 0.3457 0.2733 0.4426 0.055 Uiso 1 1 calc R
H13B H 0.4801 0.2381 0.4605 0.055 Uiso 1 1 calc R
H13C H 0.3718 0.1880 0.4786 0.055 Uiso 1 1 calc R
C14 C 0.2021(2) 0.14887(15) 0.32595(13) 0.0322(6) Uani 1 1 d DU
H14A H 0.1502 0.1956 0.3204 0.048 Uiso 1 1 calc R
H14B H 0.1833 0.1145 0.3630 0.048 Uiso 1 1 calc R
H14C H 0.1878 0.1204 0.2801 0.048 Uiso 1 1 calc R
C15 C 0.4589(2) 0.08903(14) 0.36305(14) 0.0340(6) Uani 1 1 d DU
H15A H 0.4388 0.0548 0.3998 0.051 Uiso 1 1 calc R
H15B H 0.5445 0.1038 0.3775 0.051 Uiso 1 1 calc R
H15C H 0.4434 0.0610 0.3170 0.051 Uiso 1 1 calc R
C16 C 0.3722(2) 0.12710(15) 0.10425(12) 0.0321(6) Uani 1 1 d DU
H16A H 0.4059 0.1651 0.0749 0.038 Uiso 1 1 calc R
H16B H 0.4377 0.0901 0.1265 0.038 Uiso 1 1 calc R
C17 C 0.2747(2) 0.08304(15) 0.05713(13) 0.0299(6) Uani 1 1 d DU
N N 0.1981(2) 0.04860(13) 0.02102(12) 0.0393(6) Uani 1 1 d DU
C1' C 0.0606(2) 0.83484(13) 0.55234(12) 0.0247(5) Uani 1 1 d DU
H1' H 0.0045 0.8810 0.5466 0.030 Uiso 1 1 calc R
C2' C 0.1662(2) 0.84722(14) 0.61667(12) 0.0311(6) Uani 1 1 d DU
H2'A H 0.2085 0.8958 0.6078 0.037 Uiso 1 1 calc R
H2'B H 0.1323 0.8575 0.6590 0.037 Uiso 1 1 calc R
C3' C 0.2561(3) 0.78635(14) 0.63653(13) 0.0299(6) Uani 1 1 d DU
H3' H 0.3293(15) 0.8011(14) 0.6706(11) 0.036 Uiso 1 1 d D
C4' C 0.2617(3) 0.71038(15) 0.61478(16) 0.0389(7) Uani 1 1 d DU
H4' H 0.3326(16) 0.6823(14) 0.6399(13) 0.047 Uiso 1 1 d D
C5' C 0.1627(2) 0.65731(12) 0.57488(12) 0.0208(5) Uani 1 1 d DU
H5' H 0.2002 0.6217 0.5446 0.025 Uiso 1 1 calc R
C6' C 0.0543(2) 0.69678(13) 0.52404(11) 0.0216(5) Uani 1 1 d DU
H6' H -0.0058 0.6559 0.5010 0.026 Uiso 1 1 calc R
C7' C 0.0963(2) 0.74430(12) 0.46556(11) 0.0185(5) Uani 1 1 d DU
Si2' Si 0.13716(6) 0.68818(4) 0.38949(3) 0.02227(16) Uani 1 1 d DU
C8' C 0.1026(2) 0.82120(12) 0.48202(11) 0.0190(5) Uani 1 1 d DU
Si1' Si 0.15552(6) 0.90721(4) 0.43541(3) 0.02284(16) Uani 1 1 d DU
C9' C -0.0080(2) 0.75931(13) 0.55956(13) 0.0264(6) Uani 1 1 d DU
H9'A H -0.0019 0.7465 0.6108 0.032 Uiso 1 1 calc R
H9'B H -0.0944 0.7642 0.5346 0.032 Uiso 1 1 calc R
C10' C 0.1902(3) 0.99250(14) 0.49872(14) 0.0387(7) Uani 1 1 d DU
H10D H 0.2180 1.0371 0.4743 0.058 Uiso 1 1 calc R
H10E H 0.2537 0.9776 0.5409 0.058 Uiso 1 1 calc R
H10F H 0.1170 1.0076 0.5142 0.058 Uiso 1 1 calc R
C11' C 0.0331(2) 0.93921(14) 0.35780(13) 0.0349(6) Uani 1 1 d DU
H11D H 0.0613 0.9839 0.3338 0.052 Uiso 1 1 calc R
H11E H -0.0381 0.9550 0.3750 0.052 Uiso 1 1 calc R
H11F H 0.0114 0.8956 0.3236 0.052 Uiso 1 1 calc R
C12' C 0.2987(2) 0.88643(16) 0.40753(15) 0.0384(7) Uani 1 1 d DU
H12D H 0.3223 0.9330 0.3837 0.058 Uiso 1 1 calc R
H12E H 0.2864 0.8418 0.3741 0.058 Uiso 1 1 calc R
H12F H 0.3628 0.8736 0.4501 0.058 Uiso 1 1 calc R
C13' C 0.0973(3) 0.74180(15) 0.30190(13) 0.0380(7) Uani 1 1 d DU
H13D H 0.1206 0.7099 0.2646 0.057 Uiso 1 1 calc R
H13E H 0.1405 0.7922 0.3066 0.057 Uiso 1 1 calc R
H13F H 0.0099 0.7515 0.2885 0.057 Uiso 1 1 calc R
C14' C 0.3016(2) 0.66406(15) 0.41414(14) 0.0337(6) Uani 1 1 d DU
H14D H 0.3231 0.6350 0.3746 0.051 Uiso 1 1 calc R
H14E H 0.3195 0.6316 0.4578 0.051 Uiso 1 1 calc R
H14F H 0.3488 0.7129 0.4230 0.051 Uiso 1 1 calc R
C15' C 0.0521(2) 0.59336(14) 0.37601(14) 0.0323(6) Uani 1 1 d DU
H15D H 0.0730 0.5640 0.3365 0.048 Uiso 1 1 calc R
H15E H -0.0350 0.6042 0.3642 0.048 Uiso 1 1 calc R
H15F H 0.0737 0.5621 0.4203 0.048 Uiso 1 1 calc R
C16' C 0.1172(2) 0.60426(15) 0.62845(14) 0.0349(6) Uani 1 1 d DU
H16C H 0.0771 0.6374 0.6586 0.042 Uiso 1 1 calc R
H16D H 0.0560 0.5672 0.6012 0.042 Uiso 1 1 calc R
C17' C 0.2144(3) 0.55938(14) 0.67527(13) 0.0336(6) Uani 1 1 d DU
N' N 0.2907(2) 0.52457(13) 0.71071(12) 0.0461(6) Uani 1 1 d DU

loop_
_atom_site_aniso_label
_atom_site_aniso_U_11
_atom_site_aniso_U_22
_atom_site_aniso_U_33
_atom_site_aniso_U_23
_atom_site_aniso_U_13
_atom_site_aniso_U_12
C1 0.0219(13) 0.0235(11) 0.0215(12) -0.0007(9) 0.0088(10) -0.0054(10)
C2 0.0377(16) 0.0281(13) 0.0203(12) -0.0006(10) 0.0114(11) 0.0013(11)
C3 0.0305(15) 0.0303(13) 0.0192(12) -0.0007(10) 0.0003(11) 0.0120(11)
C4 0.0216(16) 0.0286(14) 0.0570(19) -0.0008(13) -0.0114(13) -0.0001(12)
C5 0.0216(13) 0.0192(11) 0.0173(11) -0.0018(8) 0.0064(9) -0.0022(9)
C6 0.0182(12) 0.0207(11) 0.0193(11) -0.0010(8) 0.0074(10) 0.0025(9)
C7 0.0160(14) 0.0228(11) 0.0159(11) -0.0026(8) 0.0043(10) -0.0037(9)
Si2 0.0263(4) 0.0223(3) 0.0184(3) 0.0010(2) 0.0067(3) -0.0037(3)
C8 0.0185(13) 0.0232(11) 0.0160(11) -0.0020(9) 0.0055(9) -0.0028(9)
Si1 0.0250(4) 0.0207(3) 0.0221(3) -0.0038(3) 0.0074(3) -0.0012(3)
C9 0.0195(14) 0.0305(12) 0.0230(12) -0.0027(10) 0.0101(10) -0.0035(10)
C10 0.057(2) 0.0246(13) 0.0402(16) 0.0024(11) 0.0133(15) 0.0049(13)
C11 0.0362(16) 0.0295(13) 0.0302(13) -0.0090(10) 0.0086(12) -0.0060(11)
C12 0.0260(15) 0.0414(15) 0.0340(14) -0.0048(11) 0.0117(12) 0.0016(12)
C13 0.055(2) 0.0359(15) 0.0201(13) 0.0020(11) 0.0100(13) -0.0077(14)
C14 0.0290(15) 0.0388(14) 0.0321(14) 0.0003(11) 0.0137(12) -0.0088(12)
C15 0.0354(16) 0.0290(13) 0.0362(15) 0.0082(11) 0.0057(12) -0.0013(12)
C16 0.0297(15) 0.0419(15) 0.0263(13) -0.0140(11) 0.0099(11) -0.0063(12)
C17 0.0349(16) 0.0345(14) 0.0229(13) -0.0058(10) 0.0118(12) 0.0006(12)
N 0.0444(16) 0.0409(13) 0.0312(12) -0.0109(10) 0.0062(11) -0.0064(12)
C1' 0.0287(15) 0.0251(12) 0.0223(12) 0.0017(9) 0.0102(11) 0.0071(10)
C2' 0.0416(17) 0.0339(13) 0.0193(12) 0.0023(10) 0.0103(12) -0.0001(12)
C3' 0.0321(16) 0.0305(13) 0.0223(13) 0.0035(10) -0.0035(11) -0.0114(12)
C4' 0.0277(16) 0.0297(14) 0.0509(18) 0.0026(12) -0.0074(13) 0.0020(12)
C5' 0.0207(13) 0.0205(11) 0.0225(12) 0.0023(9) 0.0078(10) -0.0008(9)
C6' 0.0181(13) 0.0252(12) 0.0221(12) 0.0020(9) 0.0062(10) -0.0022(10)
C7' 0.0130(14) 0.0255(12) 0.0170(11) 0.0032(8) 0.0039(10) 0.0010(9)
Si2' 0.0238(4) 0.0232(3) 0.0211(3) -0.0031(3) 0.0078(3) -0.0008(3)
C8' 0.0163(12) 0.0242(11) 0.0169(11) 0.0010(8) 0.0044(9) 0.0032(9)
Si1' 0.0267(4) 0.0197(3) 0.0222(3) 0.0008(3) 0.0058(3) -0.0011(3)
C9' 0.0212(15) 0.0344(13) 0.0267(13) 0.0078(10) 0.0117(11) 0.0062(10)
C10' 0.0476(19) 0.0269(14) 0.0397(16) -0.0056(11) 0.0068(14) -0.0006(13)
C11' 0.0415(17) 0.0299(14) 0.0314(14) 0.0070(11) 0.0048(12) -0.0014(12)
C12' 0.0363(17) 0.0341(14) 0.0507(17) -0.0031(12) 0.0221(14) -0.0098(12)
C13' 0.055(2) 0.0381(15) 0.0220(13) -0.0025(11) 0.0114(13) -0.0015(13)
C14' 0.0285(15) 0.0362(14) 0.0406(15) -0.0104(11) 0.0167(13) 0.0000(11)
C15' 0.0316(16) 0.0263(13) 0.0391(15) -0.0060(11) 0.0086(12) -0.0017(11)
C16' 0.0340(16) 0.0351(14) 0.0384(15) 0.0176(12) 0.0144(13) 0.0061(12)
C17' 0.0443(18) 0.0290(14) 0.0284(14) 0.0079(11) 0.0106(13) 0.0009(12)
N' 0.0577(18) 0.0356(13) 0.0391(14) 0.0102(11) -0.0002(13) 0.0043(12)

loop_
_atom_type_symbol
_atom_type_description
_atom_type_scat_dispersion_real
_atom_type_scat_dispersion_imag
_atom_type_scat_source
C C 0.0033 0.0016 'International Tables Vol C Tables 4.2.6.8 and 6.1.1.4'
H H 0.0000 0.0000 'International Tables Vol C Tables 4.2.6.8 and 6.1.1.4'
N N 0.0061 0.0033 'International Tables Vol C Tables 4.2.6.8 and 6.1.1.4'
Si Si 0.0817 0.0704 'International Tables Vol C Tables 4.2.6.8 and 6.1.1.4'

loop_
_geom_angle_atom_site_label_1
_geom_angle_atom_site_label_2
_geom_angle_atom_site_label_3
_geom_angle
C2 C1 C9 111.51(18)
C2 C1 C8 112.38(19)
C9 C1 C8 102.50(17)
C3 C2 C1 120.2(2)
C4 C3 C2 131.4(2)
C3 C4 C5 130.2(2)
C4 C5 C6 116.46(18)
C4 C5 C16 110.0(2)
C6 C5 C16 109.64(18)
C9 C6 C5 114.36(18)
C9 C6 C7 102.70(16)
C5 C6 C7 110.38(18)
C8 C7 C6 109.51(17)
C8 C7 Si2 132.48(16)
C6 C7 Si2 117.96(14)
C14 Si2 C15 108.03(12)
C14 Si2 C13 109.30(13)
C15 Si2 C13 105.92(13)
C14 Si2 C7 110.72(11)
C15 Si2 C7 108.52(11)
C13 Si2 C7 114.08(11)
C7 C8 C1 110.46(18)
C7 C8 Si1 130.76(16)
C1 C8 Si1 118.66(15)
C11 Si1 C12 111.93(12)
C11 Si1 C10 106.28(12)
C12 Si1 C10 106.66(13)
C11 Si1 C8 111.18(11)
C12 Si1 C8 110.91(11)
C10 Si1 C8 109.66(11)
C6 C9 C1 103.99(17)
C17 C16 C5 113.3(2)
N C17 C16 179.2(3)
C2' C1' C9' 111.54(19)
C2' C1' C8' 112.2(2)
C9' C1' C8' 102.84(17)
C3' C2' C1' 119.4(2)
C4' C3' C2' 132.9(2)
C3' C4' C5' 129.8(2)
C4' C5' C6' 116.99(19)
C4' C5' C16' 110.0(2)
C6' C5' C16' 109.29(19)
C9' C6' C5' 114.31(19)
C9' C6' C7' 102.38(17)
C5' C6' C7' 110.34(18)
C8' C7' C6' 110.34(18)
C8' C7' Si2' 131.58(16)
C6' C7' Si2' 117.97(14)
C14' Si2' C15' 107.58(12)
C14' Si2' C13' 110.55(13)
C15' Si2' C13' 106.82(13)
C14' Si2' C7' 109.34(11)
C15' Si2' C7' 109.20(11)
C13' Si2' C7' 113.18(11)
C7' C8' C1' 109.84(18)
C7' C8' Si1' 130.53(16)
C1' C8' Si1' 119.61(15)
C11' Si1' C12' 111.56(13)
C11' Si1' C10' 107.08(12)
C12' Si1' C10' 105.49(13)
C11' Si1' C8' 109.98(11)
C12' Si1' C8' 112.78(11)
C10' Si1' C8' 109.70(11)
C6' C9' C1' 104.20(18)
C17' C16' C5' 112.8(2)
N' C17' C16' 178.9(3)

loop_
_geom_bond_atom_site_label_1
_geom_bond_atom_site_label_2
_geom_bond_distance
C1 C2 1.514(3)
C1 C9 1.527(3)
C1 C8 1.545(3)
C2 C3 1.438(3)
C3 C4 1.366(3)
C4 C5 1.500(3)
C5 C6 1.537(3)
C5 C16 1.541(3)
C6 C9 1.524(3)
C6 C7 1.542(3)
C7 C8 1.348(3)
C7 Si2 1.883(2)
Si2 C14 1.861(3)
Si2 C15 1.863(3)
Si2 C13 1.866(2)
C8 Si1 1.882(2)
Si1 C11 1.859(2)
Si1 C12 1.862(2)
Si1 C10 1.866(2)
C16 C17 1.459(3)
C17 N 1.137(3)
C1' C2' 1.517(3)
C1' C9' 1.524(3)
C1' C8' 1.547(3)
C2' C3' 1.440(3)
C3' C4' 1.361(3)
C4' C5' 1.501(3)
C5' C6' 1.532(3)
C5' C16' 1.543(3)
C6' C9' 1.522(3)
C6' C7' 1.543(3)
C7' C8' 1.341(3)
C7' Si2' 1.886(2)
Si2' C14' 1.863(3)
Si2' C15' 1.865(2)
Si2' C13' 1.865(3)
C8' Si1' 1.882(2)
Si1' C11' 1.860(3)
Si1' C12' 1.863(3)
Si1' C10' 1.869(2)
C16' C17' 1.462(3)
C17' N' 1.133(3)

loop_
_geom_torsion_atom_site_label_1
_geom_torsion_atom_site_label_2
_geom_torsion_atom_site_label_3
_geom_torsion_atom_site_label_4
_geom_torsion
C9 C1 C2 C3 56.6(3)
C8 C1 C2 C3 -57.8(3)
C1 C2 C3 C4 -10.1(4)
C2 C3 C4 C5 -19.7(5)
C3 C4 C5 C6 32.6(4)
C3 C4 C5 C16 -92.9(3)
C4 C5 C6 C9 -57.0(3)
C16 C5 C6 C9 68.7(2)
C4 C5 C6 C7 58.2(3)
C16 C5 C6 C7 -176.11(18)
C9 C6 C7 C8 22.0(3)
C5 C6 C7 C8 -100.3(2)
C9 C6 C7 Si2 -160.18(17)
C5 C6 C7 Si2 77.5(2)
C8 C7 Si2 C14 91.7(3)
C6 C7 Si2 C14 -85.5(2)
C8 C7 Si2 C15 -149.9(2)
C6 C7 Si2 C15 32.9(2)
C8 C7 Si2 C13 -32.0(3)
C6 C7 Si2 C13 150.76(18)
C6 C7 C8 C1 -2.7(3)
Si2 C7 C8 C1 179.91(18)
C6 C7 C8 Si1 173.23(17)
Si2 C7 C8 Si1 -4.1(4)
C2 C1 C8 C7 102.2(2)
C9 C1 C8 C7 -17.6(3)
C2 C1 C8 Si1 -74.3(2)
C9 C1 C8 Si1 165.89(16)
C7 C8 Si1 C11 78.8(3)
C1 C8 Si1 C11 -105.49(18)
C7 C8 Si1 C12 -46.4(3)
C1 C8 Si1 C12 129.29(18)
C7 C8 Si1 C10 -163.9(2)
C1 C8 Si1 C10 11.7(2)
C5 C6 C9 C1 87.6(2)
C7 C6 C9 C1 -32.0(2)
C2 C1 C9 C6 -90.1(2)
C8 C1 C9 C6 30.4(2)
C4 C5 C16 C17 -61.1(3)
C6 C5 C16 C17 169.5(2)
C5 C16 C17 N -29(24)
C9' C1' C2' C3' 55.2(3)
C8' C1' C2' C3' -59.5(3)
C1' C2' C3' C4' -10.1(4)
C2' C3' C4' C5' -16.5(5)
C3' C4' C5' C6' 28.7(4)
C3' C4' C5' C16' -96.7(3)
C4' C5' C6' C9' -55.4(3)
C16' C5' C6' C9' 70.4(2)
C4' C5' C6' C7' 59.3(3)
C16' C5' C6' C7' -174.90(18)
C9' C6' C7' C8' 21.2(3)
C5' C6' C7' C8' -100.9(2)
C9' C6' C7' Si2' -162.11(17)
C5' C6' C7' Si2' 75.8(2)
C8' C7' Si2' C14' 85.2(3)
C6' C7' Si2' C14' -90.7(2)
C8' C7' Si2' C15' -157.4(2)
C6' C7' Si2' C15' 26.7(2)
C8' C7' Si2' C13' -38.6(3)
C6' C7' Si2' C13' 145.57(19)
C6' C7' C8' C1' -2.2(3)
Si2' C7' C8' C1' -178.29(18)
C6' C7' C8' Si1' 176.19(17)
Si2' C7' C8' Si1' 0.1(4)
C2' C1' C8' C7' 102.3(2)
C9' C1' C8' C7' -17.7(3)
C2' C1' C8' Si1' -76.3(2)
C9' C1' C8' Si1' 163.73(16)
C7' C8' Si1' C11' 80.9(3)
C1' C8' Si1' C11' -100.9(2)
C7' C8' Si1' C12' -44.3(3)
C1' C8' Si1' C12' 133.92(19)
C7' C8' Si1' C10' -161.6(2)
C1' C8' Si1' C10' 16.7(2)
C5' C6' C9' C1' 88.2(2)
C7' C6' C9' C1' -31.1(2)
C2' C1' C9' C6' -90.4(2)
C8' C1' C9' C6' 30.0(2)
C4' C5' C16' C17' -54.9(3)
C6' C5' C16' C17' 175.4(2)
C5' C16' C17' N' -30(16)
